data_4517277
loop_
_publ_author_name
'Mandal, Jayanta'
'Ghorai, Pravat'
'Pal, Kunal'
'Bhaumik, Tanurima'
'Karmakar, Parimal'
'Saha, Amrita'

_publ_section_title
;
 Development of Rhodamine 6G-Based Fluorescent Chemosensors for Al3+-Ion
 Detection: Effect of Ring Strain and Substituent in Enhancing Its Sensing
 Performance
;
_journal_name_full 'ACS Omega'
_journal_paper_doi 10.1021/acsomega.9b02181
_journal_year 2019
_chemical_formula_sum 'C33 H29 Cl2 N4 O3'
_chemical_formula_weight 600.50
_space_group_crystal_system triclinic
_space_group_IT_number 2
_space_group_name_Hall '-P 1'
_space_group_name_H-M_alt 'P -1'
_atom_sites_solution_hydrogens geom
_audit_creation_method SHELXL-2017/1
_cell_angle_alpha 92.238(3)
_cell_angle_beta 107.023(3)
_cell_angle_gamma 96.087(3)
_cell_formula_units_Z 2
_cell_length_a 9.5793(10)
_cell_length_b 12.2135(12)
_cell_length_c 13.5543(14)
_cell_measurement_reflns_used 462
_cell_measurement_temperature 273(2)
_cell_measurement_theta_max 27.257
_cell_measurement_theta_min 2.322
_cell_volume 1503.7(3)
_computing_structure_refinement 'SHELXL-2017/1 (Sheldrick, 2017)'
_computing_structure_solution 'SHELXT 2014/5 (Sheldrick, 2014)'
_diffrn_ambient_temperature 273(2)
_diffrn_measured_fraction_theta_full 0.998
_diffrn_measured_fraction_theta_max 0.993
_diffrn_measurement_device_type CCD
_diffrn_measurement_method 'omega and phi scans'
_diffrn_radiation_type MoK\a
_diffrn_radiation_wavelength 0.71073
_diffrn_reflns_av_R_equivalents 0.0335
_diffrn_reflns_av_unetI/netI 0.0208
_diffrn_reflns_Laue_measured_fraction_full 0.998
_diffrn_reflns_Laue_measured_fraction_max 0.993
_diffrn_reflns_limit_h_max 12
_diffrn_reflns_limit_h_min -12
_diffrn_reflns_limit_k_max 15
_diffrn_reflns_limit_k_min -15
_diffrn_reflns_limit_l_max 17
_diffrn_reflns_limit_l_min -17
_diffrn_reflns_number 49439
_diffrn_reflns_point_group_measured_fraction_full 0.998
_diffrn_reflns_point_group_measured_fraction_max 0.993
_diffrn_reflns_theta_full 25.242
_diffrn_reflns_theta_max 27.257
_diffrn_reflns_theta_min 2.322
_diffrn_source 'fine-focus sealed tube'
_exptl_absorpt_coefficient_mu 0.257
_exptl_absorpt_correction_type multi-scan
_exptl_crystal_colour yellow
_exptl_crystal_density_diffrn 1.326
_exptl_crystal_density_method 'not measured'
_exptl_crystal_description block
_exptl_crystal_F_000 626
_exptl_crystal_size_max 0.220
_exptl_crystal_size_mid 0.200
_exptl_crystal_size_min 0.020
_exptl_transmission_factor_max 0.7128
_exptl_transmission_factor_min 0.6104
_refine_diff_density_max 0.705
_refine_diff_density_min -0.666
_refine_diff_density_rms 0.065
_refine_ls_extinction_method none
_refine_ls_goodness_of_fit_ref 1.053
_refine_ls_hydrogen_treatment constr
_refine_ls_matrix_type full
_refine_ls_number_parameters 392
_refine_ls_number_reflns 6688
_refine_ls_number_restraints 0
_refine_ls_restrained_S_all 1.053
_refine_ls_R_factor_all 0.0970
_refine_ls_R_factor_gt 0.0767
_refine_ls_shift/su_max 0.000
_refine_ls_shift/su_mean 0.000
_refine_ls_structure_factor_coef Fsqd
_refine_ls_weighting_details 'w=1/[\s^2^(Fo^2^)+(0.1208P)^2^+1.3654P] where P=(Fo^2^+2Fc^2^)/3'
_refine_ls_weighting_scheme calc
_refine_ls_wR_factor_gt 0.2212
_refine_ls_wR_factor_ref 0.2440
_reflns_Friedel_coverage 0.000
_reflns_number_gt 5048
_reflns_number_total 6688
_reflns_threshold_expression 'I > 2\s(I)'
_cod_data_source_file ao9b02181_si_003.cif
_cod_data_source_block shelx
_cod_database_code 4517277
_shelx_shelxl_version_number 2017/1
_shelx_space_group_comment
;
The symmetry employed for this shelxl refinement is uniquely defined
by the following loop, which should always be used as a source of
symmetry information in preference to the above space-group names.
They are only intended as comments.
;

loop_
_space_group_symop_operation_xyz
'x, y, z'
'-x, -y, -z'

loop_
_atom_site_label
_atom_site_type_symbol
_atom_site_fract_x
_atom_site_fract_y
_atom_site_fract_z
_atom_site_U_iso_or_equiv
_atom_site_adp_type
_atom_site_occupancy
_atom_site_site_symmetry_order
_atom_site_calc_flag
_atom_site_refinement_flags_posn
_atom_site_refinement_flags_adp
_atom_site_refinement_flags_occupancy
_atom_site_disorder_assembly
_atom_site_disorder_group
Cl1 Cl 0.4075(4) 0.8524(2) 0.9797(2) 0.0569(6) Uani 0.5 1 d . . P A 1
Cl2 Cl 0.23867(17) 0.44363(10) 1.07870(9) 0.0959(4) Uani 1 1 d . . . . .
O1 O 0.4836(2) 0.07501(17) 0.75515(16) 0.0518(5) Uani 1 1 d . . . . .
O2 O 0.2934(3) 0.3702(2) 0.88722(19) 0.0651(6) Uani 1 1 d . . . . .
H2 H 0.307814 0.352607 0.832342 0.098 Uiso 1 1 calc R U . . .
O3 O 0.3080(3) 0.5087(2) 0.51536(19) 0.0715(7) Uani 1 1 d . . . . .
N1 N 0.3711(3) 0.36651(18) 0.62055(17) 0.0426(5) Uani 1 1 d . . . . .
N2 N 0.3612(3) 0.4062(2) 0.71459(19) 0.0494(6) Uani 1 1 d . . . . .
N3 N 0.9903(3) 0.2122(2) 0.8642(2) 0.0537(6) Uani 1 1 d . . . . .
H3 H 1.060089 0.261393 0.861428 0.064 Uiso 1 1 calc R U . . .
C1 C 0.0553(7) -0.2523(6) 0.7025(6) 0.140(3) Uani 1 1 d . . . . .
H1A H -0.029780 -0.279238 0.645686 0.210 Uiso 1 1 calc R U . . .
H1B H 0.082400 -0.310506 0.747248 0.210 Uiso 1 1 calc R U . . .
H1C H 0.135350 -0.227393 0.676542 0.210 Uiso 1 1 calc R U . . .
C2 C 0.0222(6) -0.1621(5) 0.7594(5) 0.110(2) Uani 1 1 d . . . . .
H2A H 0.106988 -0.138010 0.818722 0.132 Uiso 1 1 calc R U . . .
H2B H -0.058925 -0.187971 0.785138 0.132 Uiso 1 1 calc R U . . .
N4 N -0.0161(4) -0.0688(3) 0.6987(3) 0.0803(10) Uani 1 1 d . . . . .
H4 H -0.107791 -0.061463 0.673198 0.096 Uiso 1 1 calc R U . . .
C3 C 0.0863(4) 0.0093(3) 0.6795(2) 0.0568(8) Uani 1 1 d . . . . .
C4 C 0.2362(4) 0.0072(3) 0.7249(2) 0.0563(8) Uani 1 1 d . . . . .
H4A H 0.268553 -0.047932 0.768431 0.068 Uiso 1 1 calc R U . . .
C5 C 0.3382(3) 0.0869(2) 0.7058(2) 0.0455(6) Uani 1 1 d . . . . .
C6 C 0.2953(3) 0.1700(2) 0.6411(2) 0.0424(6) Uani 1 1 d . . . . .
C10 C 0.4071(3) 0.2510(2) 0.6142(2) 0.0402(6) Uani 1 1 d . . . . .
C28 C 0.3568(3) 0.5522(3) 0.8356(2) 0.0542(7) Uani 1 1 d . . . . .
C29 C 0.3169(3) 0.4796(3) 0.9044(3) 0.0551(7) Uani 1 1 d . . . . .
C30 C 0.2977(4) 0.5261(3) 0.9953(3) 0.0634(9) Uani 1 1 d . . . . .
C31 C 0.3248(4) 0.6380(3) 1.0189(3) 0.0627(9) Uani 1 1 d . . . . .
H31 H 0.313460 0.668170 1.079712 0.075 Uiso 1 1 calc R U . . .
C19 C 1.1901(4) 0.1288(3) 0.9789(4) 0.0773(11) Uani 1 1 d . . . . .
H19A H 1.237586 0.129422 0.925595 0.116 Uiso 1 1 calc R U . . .
H19B H 1.211595 0.065476 1.017978 0.116 Uiso 1 1 calc R U . . .
H19C H 1.225600 0.194789 1.024057 0.116 Uiso 1 1 calc R U . . .
C18 C 1.0271(4) 0.1234(3) 0.9308(3) 0.0636(9) Uani 1 1 d . . . . .
H18A H 0.990003 0.053224 0.890887 0.076 Uiso 1 1 calc R U . . .
H18B H 0.979983 0.127781 0.984928 0.076 Uiso 1 1 calc R U . . .
C14 C 0.8498(3) 0.2221(2) 0.8052(2) 0.0416(6) Uani 1 1 d . . . . .
C15 C 0.8225(3) 0.3108(2) 0.7406(2) 0.0458(6) Uani 1 1 d . . . . .
C17 C 0.9456(4) 0.3948(3) 0.7348(3) 0.0694(10) Uani 1 1 d . . . . .
H17A H 0.907084 0.447066 0.686022 0.104 Uiso 1 1 calc R U . . .
H17B H 1.016705 0.358351 0.712916 0.104 Uiso 1 1 calc R U . . .
H17C H 0.991824 0.432589 0.801759 0.104 Uiso 1 1 calc R U . . .
C16 C 0.6794(3) 0.3172(2) 0.6813(2) 0.0452(6) Uani 1 1 d . . . . .
H16 H 0.661597 0.374749 0.638167 0.054 Uiso 1 1 calc R U . . .
C11 C 0.5602(3) 0.2415(2) 0.6831(2) 0.0398(6) Uani 1 1 d . . . . .
C12 C 0.5902(3) 0.1562(2) 0.7468(2) 0.0410(6) Uani 1 1 d . . . . .
C13 C 0.7325(3) 0.1453(2) 0.8071(2) 0.0430(6) Uani 1 1 d . . . . .
H13 H 0.749251 0.086532 0.848812 0.052 Uiso 1 1 calc R U . . .
C8 C 0.0380(3) 0.0946(3) 0.6149(2) 0.0509(7) Uani 1 1 d . . . . .
C7 C 0.1432(3) 0.1708(2) 0.5971(2) 0.0483(6) Uani 1 1 d . . . . .
H7 H 0.111588 0.225926 0.553417 0.058 Uiso 1 1 calc R U . . .
C9 C -0.1228(4) 0.0994(3) 0.5652(3) 0.0634(9) Uani 1 1 d . . . . .
H9A H -0.135971 0.165715 0.529632 0.095 Uiso 1 1 calc R U . . .
H9B H -0.172223 0.099092 0.617458 0.095 Uiso 1 1 calc R U . . .
H9C H -0.163210 0.036395 0.516775 0.095 Uiso 1 1 calc R U . . .
C32 C 0.3699(4) 0.7064(3) 0.9502(3) 0.0651(9) Uani 1 1 d . . . . .
C33 C 0.3816(4) 0.6637(3) 0.8593(3) 0.0627(8) Uani 1 1 d . . . . .
H33 H 0.406734 0.710492 0.813068 0.075 Uiso 1 1 calc R U . . .
C26 C 0.3417(3) 0.4159(2) 0.5284(2) 0.0476(6) Uani 1 1 d . . . . .
C25 C 0.3591(3) 0.3333(2) 0.4527(2) 0.0472(6) Uani 1 1 d . . . . .
C20 C 0.3976(3) 0.2386(2) 0.5005(2) 0.0434(6) Uani 1 1 d . . . . .
C21 C 0.4233(4) 0.1498(3) 0.4461(3) 0.0589(8) Uani 1 1 d . . . . .
H21 H 0.450576 0.086045 0.477957 0.071 Uiso 1 1 calc R U . . .
C22 C 0.4070(4) 0.1587(3) 0.3406(3) 0.0692(10) Uani 1 1 d . . . . .
H22 H 0.423706 0.099784 0.301702 0.083 Uiso 1 1 calc R U . . .
C23 C 0.3667(4) 0.2534(3) 0.2936(3) 0.0675(10) Uani 1 1 d . . . . .
H23 H 0.355612 0.257037 0.223378 0.081 Uiso 1 1 calc R U . . .
C24 C 0.3428(4) 0.3417(3) 0.3482(2) 0.0615(8) Uani 1 1 d . . . . .
H24 H 0.316285 0.405728 0.316498 0.074 Uiso 1 1 calc R U . . .
C27A C 0.3699(4) 0.5096(3) 0.7357(3) 0.0589(8) Uani 1 1 d . . . B 2
Cl1A Cl 0.4069(8) 0.8358(5) 0.9733(6) 0.148(2) Uani 0.5 1 d . . P A 2

loop_
_atom_site_aniso_label
_atom_site_aniso_U_11
_atom_site_aniso_U_22
_atom_site_aniso_U_33
_atom_site_aniso_U_23
_atom_site_aniso_U_13
_atom_site_aniso_U_12
Cl1 0.0823(16) 0.0294(7) 0.0597(12) -0.0210(8) 0.0291(11) -0.0037(8)
Cl2 0.1409(11) 0.0799(7) 0.0807(7) 0.0107(5) 0.0547(7) 0.0100(7)
O1 0.0495(11) 0.0464(11) 0.0540(12) 0.0163(9) 0.0092(9) -0.0048(9)
O2 0.0777(16) 0.0575(14) 0.0628(14) 0.0070(11) 0.0256(12) 0.0069(11)
O3 0.102(2) 0.0493(13) 0.0608(14) 0.0129(11) 0.0141(13) 0.0223(13)
N1 0.0521(13) 0.0372(11) 0.0399(11) 0.0013(9) 0.0157(10) 0.0069(9)
N2 0.0476(13) 0.0487(13) 0.0505(13) -0.0074(10) 0.0141(10) 0.0047(10)
N3 0.0465(13) 0.0522(14) 0.0587(15) 0.0160(12) 0.0084(11) 0.0055(11)
C1 0.098(4) 0.118(5) 0.166(7) 0.044(5) -0.011(4) -0.017(4)
C2 0.074(3) 0.118(4) 0.121(4) 0.049(4) 0.011(3) -0.035(3)
N4 0.0588(18) 0.091(2) 0.086(2) 0.0230(19) 0.0200(16) -0.0175(16)
C3 0.0544(17) 0.0633(19) 0.0506(16) -0.0028(14) 0.0206(14) -0.0127(14)
C4 0.0589(18) 0.0566(18) 0.0497(16) 0.0087(13) 0.0156(14) -0.0089(14)
C5 0.0478(15) 0.0456(14) 0.0408(13) 0.0017(11) 0.0128(11) -0.0026(11)
C6 0.0466(14) 0.0389(13) 0.0416(13) -0.0020(10) 0.0152(11) 0.0001(11)
C10 0.0489(14) 0.0328(12) 0.0386(13) 0.0026(10) 0.0127(11) 0.0055(10)
C28 0.0479(16) 0.0618(19) 0.0534(17) 0.0044(14) 0.0161(13) 0.0059(13)
C29 0.0507(16) 0.0504(16) 0.0587(18) 0.0001(13) 0.0083(14) 0.0072(13)
C30 0.063(2) 0.074(2) 0.0538(18) -0.0024(16) 0.0169(15) 0.0121(16)
C31 0.069(2) 0.072(2) 0.0494(17) -0.0050(15) 0.0192(15) 0.0153(17)
C19 0.064(2) 0.073(2) 0.085(3) 0.026(2) 0.0021(19) 0.0111(18)
C18 0.0608(19) 0.064(2) 0.064(2) 0.0239(16) 0.0119(16) 0.0105(16)
C14 0.0459(14) 0.0404(13) 0.0382(13) 0.0029(10) 0.0121(11) 0.0058(11)
C15 0.0458(14) 0.0392(14) 0.0516(15) 0.0072(11) 0.0135(12) 0.0025(11)
C17 0.0500(18) 0.060(2) 0.094(3) 0.0318(19) 0.0140(17) 0.0003(15)
C16 0.0486(15) 0.0362(13) 0.0504(15) 0.0086(11) 0.0136(12) 0.0048(11)
C11 0.0451(14) 0.0350(12) 0.0395(13) 0.0043(10) 0.0129(11) 0.0049(10)
C12 0.0479(14) 0.0351(12) 0.0390(13) 0.0016(10) 0.0138(11) -0.0007(10)
C13 0.0510(15) 0.0382(13) 0.0384(13) 0.0067(10) 0.0113(11) 0.0042(11)
C8 0.0495(15) 0.0571(17) 0.0453(15) -0.0099(13) 0.0177(12) -0.0013(13)
C7 0.0501(16) 0.0479(15) 0.0469(15) -0.0011(12) 0.0151(12) 0.0059(12)
C9 0.0486(17) 0.074(2) 0.066(2) -0.0139(17) 0.0210(15) -0.0012(15)
C32 0.060(2) 0.075(2) 0.062(2) -0.0028(17) 0.0198(16) 0.0110(17)
C33 0.068(2) 0.060(2) 0.065(2) 0.0030(15) 0.0284(17) 0.0066(16)
C26 0.0511(16) 0.0414(14) 0.0461(15) 0.0070(11) 0.0085(12) 0.0036(12)
C25 0.0498(15) 0.0488(15) 0.0396(14) 0.0050(11) 0.0110(11) -0.0026(12)
C20 0.0433(14) 0.0451(14) 0.0403(13) -0.0010(11) 0.0129(11) -0.0009(11)
C21 0.070(2) 0.0529(17) 0.0569(18) -0.0039(14) 0.0243(16) 0.0083(15)
C22 0.076(2) 0.077(2) 0.0565(19) -0.0199(17) 0.0292(17) 0.0002(18)
C23 0.074(2) 0.085(3) 0.0419(16) -0.0030(16) 0.0221(15) -0.0077(19)
C24 0.072(2) 0.066(2) 0.0417(15) 0.0075(14) 0.0134(14) -0.0048(16)
C27A 0.0635(19) 0.0584(19) 0.0576(18) 0.0015(14) 0.0245(15) 0.0028(15)
Cl1A 0.142(5) 0.151(5) 0.175(5) 0.049(4) 0.076(4) 0.027(4)

loop_
_atom_type_symbol
_atom_type_description
_atom_type_scat_dispersion_real
_atom_type_scat_dispersion_imag
_atom_type_scat_source
C C 0.0033 0.0016 'International Tables Vol C Tables 4.2.6.8 and 6.1.1.4'
H H 0.0000 0.0000 'International Tables Vol C Tables 4.2.6.8 and 6.1.1.4'
N N 0.0061 0.0033 'International Tables Vol C Tables 4.2.6.8 and 6.1.1.4'
O O 0.0106 0.0060 'International Tables Vol C Tables 4.2.6.8 and 6.1.1.4'
Cl Cl 0.1484 0.1585 'International Tables Vol C Tables 4.2.6.8 and 6.1.1.4'

loop_
_geom_angle_atom_site_label_1
_geom_angle_atom_site_label_2
_geom_angle_atom_site_label_3
_geom_angle
C12 O1 C5 117.9(2)
C29 O2 H2 109.5
C26 N1 N2 128.8(2)
C26 N1 C10 114.6(2)
N2 N1 C10 116.5(2)
C27A N2 N1 120.4(3)
C14 N3 C18 123.3(3)
C14 N3 H3 118.4
C18 N3 H3 118.4
C2 C1 H1A 109.5
C2 C1 H1B 109.5
H1A C1 H1B 109.5
C2 C1 H1C 109.5
H1A C1 H1C 109.5
H1B C1 H1C 109.5
C1 C2 N4 113.4(6)
C1 C2 H2A 108.9
N4 C2 H2A 108.9
C1 C2 H2B 108.9
N4 C2 H2B 108.9
H2A C2 H2B 107.7
C3 N4 C2 123.7(4)
C3 N4 H4 118.2
C2 N4 H4 118.2
N4 C3 C4 121.0(3)
N4 C3 C8 119.6(3)
C4 C3 C8 119.4(3)
C3 C4 C5 120.5(3)
C3 C4 H4A 119.8
C5 C4 H4A 119.8
O1 C5 C6 123.5(2)
O1 C5 C4 114.7(3)
C6 C5 C4 121.8(3)
C5 C6 C7 116.5(3)
C5 C6 C10 121.4(2)
C7 C6 C10 122.0(3)
N1 C10 C11 111.0(2)
N1 C10 C6 111.4(2)
C11 C10 C6 110.5(2)
N1 C10 C20 99.5(2)
C11 C10 C20 111.7(2)
C6 C10 C20 112.3(2)
C33 C28 C29 120.7(3)
C33 C28 C27A 118.4(3)
C29 C28 C27A 120.9(3)
O2 C29 C30 118.1(3)
O2 C29 C28 124.0(3)
C30 C29 C28 117.9(3)
C31 C30 C29 120.8(3)
C31 C30 Cl2 118.7(3)
C29 C30 Cl2 120.5(3)
C30 C31 C32 119.2(3)
C30 C31 H31 120.4
C32 C31 H31 120.4
C18 C19 H19A 109.5
C18 C19 H19B 109.5
H19A C19 H19B 109.5
C18 C19 H19C 109.5
H19A C19 H19C 109.5
H19B C19 H19C 109.5
N3 C18 C19 111.4(3)
N3 C18 H18A 109.3
C19 C18 H18A 109.3
N3 C18 H18B 109.3
C19 C18 H18B 109.3
H18A C18 H18B 108.0
N3 C14 C13 120.9(2)
N3 C14 C15 120.0(3)
C13 C14 C15 119.1(2)
C16 C15 C14 118.3(3)
C16 C15 C17 120.6(3)
C14 C15 C17 121.1(3)
C15 C17 H17A 109.5
C15 C17 H17B 109.5
H17A C17 H17B 109.5
C15 C17 H17C 109.5
H17A C17 H17C 109.5
H17B C17 H17C 109.5
C15 C16 C11 123.3(2)
C15 C16 H16 118.4
C11 C16 H16 118.4
C12 C11 C16 117.0(2)
C12 C11 C10 122.1(2)
C16 C11 C10 120.8(2)
O1 C12 C11 123.2(2)
O1 C12 C13 114.9(2)
C11 C12 C13 121.9(2)
C12 C13 C14 120.4(2)
C12 C13 H13 119.8
C14 C13 H13 119.8
C7 C8 C3 118.0(3)
C7 C8 C9 121.4(3)
C3 C8 C9 120.6(3)
C8 C7 C6 123.8(3)
C8 C7 H7 118.1
C6 C7 H7 118.1
C8 C9 H9A 109.5
C8 C9 H9B 109.5
H9A C9 H9B 109.5
C8 C9 H9C 109.5
H9A C9 H9C 109.5
H9B C9 H9C 109.5
C33 C32 C31 120.9(4)
C33 C32 Cl1A 116.8(4)
C31 C32 Cl1A 122.2(4)
C33 C32 Cl1 118.9(3)
C31 C32 Cl1 120.1(3)
C32 C33 C28 120.3(4)
C32 C33 H33 119.9
C28 C33 H33 119.9
O3 C26 N1 125.7(3)
O3 C26 C25 128.9(3)
N1 C26 C25 105.4(2)
C20 C25 C24 121.6(3)
C20 C25 C26 109.7(2)
C24 C25 C26 128.7(3)
C21 C20 C25 120.7(3)
C21 C20 C10 128.5(3)
C25 C20 C10 110.8(2)
C20 C21 C22 117.6(3)
C20 C21 H21 121.2
C22 C21 H21 121.2
C23 C22 C21 121.0(3)
C23 C22 H22 119.5
C21 C22 H22 119.5
C24 C23 C22 121.2(3)
C24 C23 H23 119.4
C22 C23 H23 119.4
C23 C24 C25 117.9(3)
C23 C24 H24 121.0
C25 C24 H24 121.0
N2 C27A C28 120.5(3)

loop_
_geom_bond_atom_site_label_1
_geom_bond_atom_site_label_2
_geom_bond_distance
Cl1 C32 1.786(5)
Cl2 C30 1.720(4)
O1 C12 1.378(3)
O1 C5 1.383(4)
O2 C29 1.330(4)
O2 H2 0.8200
O3 C26 1.216(4)
N1 C26 1.376(4)
N1 N2 1.379(3)
N1 C10 1.493(3)
N2 C27A 1.272(4)
N3 C14 1.370(4)
N3 C18 1.445(4)
N3 H3 0.8600
C1 C2 1.434(10)
C1 H1A 0.9600
C1 H1B 0.9600
C1 H1C 0.9600
C2 N4 1.448(6)
C2 H2A 0.9700
C2 H2B 0.9700
N4 C3 1.382(4)
N4 H4 0.8600
C3 C4 1.390(5)
C3 C8 1.415(5)
C4 C5 1.391(4)
C4 H4A 0.9300
C5 C6 1.384(4)
C6 C7 1.405(4)
C6 C10 1.513(4)
C10 C11 1.510(4)
C10 C20 1.518(4)
C28 C33 1.366(5)
C28 C29 1.416(5)
C28 C27A 1.475(5)
C29 C30 1.405(5)
C30 C31 1.370(5)
C31 C32 1.404(5)
C31 H31 0.9300
C19 C18 1.499(5)
C19 H19A 0.9600
C19 H19B 0.9600
C19 H19C 0.9600
C18 H18A 0.9700
C18 H18B 0.9700
C14 C13 1.392(4)
C14 C15 1.417(4)
C15 C16 1.384(4)
C15 C17 1.501(4)
C17 H17A 0.9600
C17 H17B 0.9600
C17 H17C 0.9600
C16 C11 1.397(4)
C16 H16 0.9300
C11 C12 1.380(4)
C12 C13 1.391(4)
C13 H13 0.9300
C8 C7 1.378(4)
C8 C9 1.498(4)
C7 H7 0.9300
C9 H9A 0.9600
C9 H9B 0.9600
C9 H9C 0.9600
C32 C33 1.359(5)
C32 Cl1A 1.581(7)
C33 H33 0.9300
C26 C25 1.468(4)
C25 C20 1.379(4)
C25 C24 1.388(4)
C20 C21 1.372(4)
C21 C22 1.402(5)
C21 H21 0.9300
C22 C23 1.379(6)
C22 H22 0.9300
C23 C24 1.361(5)
C23 H23 0.9300
C24 H24 0.9300

loop_
_geom_torsion_atom_site_label_1
_geom_torsion_atom_site_label_2
_geom_torsion_atom_site_label_3
_geom_torsion_atom_site_label_4
_geom_torsion
C26 N1 N2 C27A -23.9(4)
C10 N1 N2 C27A 161.4(3)
C1 C2 N4 C3 -80.7(6)
C2 N4 C3 C4 -5.0(7)
C2 N4 C3 C8 176.8(5)
N4 C3 C4 C5 -179.3(3)
C8 C3 C4 C5 -1.1(5)
C12 O1 C5 C6 6.2(4)
C12 O1 C5 C4 -174.6(3)
C3 C4 C5 O1 -179.6(3)
C3 C4 C5 C6 -0.4(5)
O1 C5 C6 C7 -179.8(3)
C4 C5 C6 C7 1.1(4)
O1 C5 C6 C10 3.9(4)
C4 C5 C6 C10 -175.2(3)
C26 N1 C10 C11 118.9(3)
N2 N1 C10 C11 -65.7(3)
C26 N1 C10 C6 -117.5(3)
N2 N1 C10 C6 58.0(3)
C26 N1 C10 C20 1.1(3)
N2 N1 C10 C20 176.6(2)
C5 C6 C10 N1 -135.5(3)
C7 C6 C10 N1 48.4(3)
C5 C6 C10 C11 -11.6(3)
C7 C6 C10 C11 172.3(2)
C5 C6 C10 C20 113.8(3)
C7 C6 C10 C20 -62.2(3)
C33 C28 C29 O2 -178.8(3)
C27A C28 C29 O2 2.3(5)
C33 C28 C29 C30 2.7(5)
C27A C28 C29 C30 -176.2(3)
O2 C29 C30 C31 177.9(3)
C28 C29 C30 C31 -3.5(5)
O2 C29 C30 Cl2 -2.5(4)
C28 C29 C30 Cl2 176.1(3)
C29 C30 C31 C32 1.1(5)
Cl2 C30 C31 C32 -178.6(3)
C14 N3 C18 C19 175.3(3)
C18 N3 C14 C13 0.4(5)
C18 N3 C14 C15 -179.2(3)
N3 C14 C15 C16 179.3(3)
C13 C14 C15 C16 -0.3(4)
N3 C14 C15 C17 0.4(5)
C13 C14 C15 C17 -179.2(3)
C14 C15 C16 C11 0.9(4)
C17 C15 C16 C11 179.8(3)
C15 C16 C11 C12 -0.8(4)
C15 C16 C11 C10 -178.2(3)
N1 C10 C11 C12 134.8(3)
C6 C10 C11 C12 10.7(3)
C20 C10 C11 C12 -115.1(3)
N1 C10 C11 C16 -47.9(3)
C6 C10 C11 C16 -172.0(2)
C20 C10 C11 C16 62.2(3)
C5 O1 C12 C11 -7.3(4)
C5 O1 C12 C13 173.5(2)
C16 C11 C12 O1 -179.2(2)
C10 C11 C12 O1 -1.8(4)
C16 C11 C12 C13 0.0(4)
C10 C11 C12 C13 177.4(2)
O1 C12 C13 C14 179.9(2)
C11 C12 C13 C14 0.6(4)
N3 C14 C13 C12 180.0(3)
C15 C14 C13 C12 -0.4(4)
N4 C3 C8 C7 -179.8(3)
C4 C3 C8 C7 2.0(5)
N4 C3 C8 C9 -1.5(5)
C4 C3 C8 C9 -179.7(3)
C3 C8 C7 C6 -1.4(4)
C9 C8 C7 C6 -179.7(3)
C5 C6 C7 C8 -0.1(4)
C10 C6 C7 C8 176.1(3)
C30 C31 C32 C33 2.4(6)
C30 C31 C32 Cl1A -178.5(4)
C30 C31 C32 Cl1 -179.4(3)
C31 C32 C33 C28 -3.3(6)
Cl1A C32 C33 C28 177.6(4)
Cl1 C32 C33 C28 178.5(3)
C29 C28 C33 C32 0.7(5)
C27A C28 C33 C32 179.6(3)
N2 N1 C26 O3 4.1(5)
C10 N1 C26 O3 178.9(3)
N2 N1 C26 C25 -175.6(3)
C10 N1 C26 C25 -0.8(3)
O3 C26 C25 C20 -179.7(3)
N1 C26 C25 C20 0.0(3)
O3 C26 C25 C24 0.7(6)
N1 C26 C25 C24 -179.6(3)
C24 C25 C20 C21 1.0(5)
C26 C25 C20 C21 -178.6(3)
C24 C25 C20 C10 -179.7(3)
C26 C25 C20 C10 0.7(3)
N1 C10 C20 C21 178.2(3)
C11 C10 C20 C21 61.0(4)
C6 C10 C20 C21 -63.9(4)
N1 C10 C20 C25 -1.1(3)
C11 C10 C20 C25 -118.3(3)
C6 C10 C20 C25 116.9(3)
C25 C20 C21 C22 -0.8(5)
C10 C20 C21 C22 180.0(3)
C20 C21 C22 C23 0.0(5)
C21 C22 C23 C24 0.7(6)
C22 C23 C24 C25 -0.5(5)
C20 C25 C24 C23 -0.3(5)
C26 C25 C24 C23 179.2(3)
N1 N2 C27A C28 178.9(3)
C33 C28 C27A N2 173.4(3)
C29 C28 C27A N2 -7.7(5)
